data_2312459
loop_
_publ_author_name
'Jozuka, Wataru'
'Kim, Sung Hoon'
'Matsumoto, Shinya'

_publ_section_title
;
 Three polymorphs of a new N,N'-dipropylated isoindigo derivative.
;
_journal_coeditor_code VP3033
_journal_issue 4
_journal_name_full 'Acta crystallographica. Section C, Structural chemistry'
_journal_paper_doi 10.1107/S2053229624002481
_journal_volume 80
_journal_year 2024
_chemical_formula_iupac 'C22 H22 N2 O2'
_chemical_formula_moiety 'C22 H22 N2 O2'
_chemical_formula_sum 'C22 H22 N2 O2'
_chemical_formula_weight 346.41
_chemical_name_systematic
1-Propyl-3-(1-propyl-1,2-dihydro-2-oxo-3<i>H</i>-indol-3-ylidene)-1,3-dihydro-2<i>H</i>-indol-2-one
_space_group_crystal_system monoclinic
_space_group_IT_number 15
_space_group_name_Hall '-C 2yc'
_space_group_name_H-M_alt 'C 1 2/c 1'
_atom_sites_solution_hydrogens geom
_atom_sites_solution_primary dual
_audit_creation_method
;
Olex2 1.5
(compiled 2022.04.07 svn.rca3783a0 for OlexSys, GUI svn.r6498)
;
_cell_angle_alpha 90
_cell_angle_beta 109.151(2)
_cell_angle_gamma 90
_cell_formula_units_Z 8
_cell_length_a 35.4947(9)
_cell_length_b 5.52380(10)
_cell_length_c 18.9927(4)
_cell_measurement_reflns_used 5948
_cell_measurement_temperature 223.15
_cell_measurement_theta_max 74.3160
_cell_measurement_theta_min 4.7480
_cell_volume 3517.73(14)
_computing_cell_refinement
;
CrysAlis PRO (Rigaku OD, 2019)
;
_computing_data_collection
;
CrysAlis PRO (Rigaku OD, 2019)
;
_computing_data_reduction
;
CrysAlis PRO (Rigaku OD, 2019)
;
_computing_molecular_graphics
;
OLEX2 (Dolomanov <i>et al.</i>,  2009)
;
_computing_publication_material
;
OLEX2 (Dolomanov <i>et al.</i>,  2009)
;
_computing_structure_refinement
;
SHELXL2018 (Sheldrick, 2015<i>b</i>)
;
_computing_structure_solution
;
SHELXT2018 (Sheldrick, 2015<i>a</i>)
;
_diffrn_ambient_temperature 223.15
_diffrn_detector 'Hybrid Pixel Array Detector'
_diffrn_detector_area_resol_mean 5.8140
_diffrn_measured_fraction_theta_full 0.999
_diffrn_measured_fraction_theta_max 0.971
_diffrn_measurement_device 'four-circle diffractometer'
_diffrn_measurement_device_type 'XtaLAB AFC12 (RINC) Kappa dual offset/far'
_diffrn_measurement_method '\w scans'
_diffrn_radiation_monochromator mirror
_diffrn_radiation_probe x-ray
_diffrn_radiation_type 'Cu K\a'
_diffrn_radiation_wavelength 1.54184
_diffrn_reflns_av_R_equivalents 0.0335
_diffrn_reflns_av_unetI/netI 0.0304
_diffrn_reflns_limit_h_max 44
_diffrn_reflns_limit_h_min -43
_diffrn_reflns_limit_k_max 6
_diffrn_reflns_limit_k_min -6
_diffrn_reflns_limit_l_max 23
_diffrn_reflns_limit_l_min -23
_diffrn_reflns_number 9278
_diffrn_reflns_theta_full 67.684
_diffrn_reflns_theta_max 75.176
_diffrn_reflns_theta_min 4.767
_diffrn_source 'micro-focus sealed X-ray tube'
_exptl_absorpt_coefficient_mu 0.670
_exptl_absorpt_correction_T_max 1.00000
_exptl_absorpt_correction_T_min 0.81698
_exptl_absorpt_correction_type multi-scan
_exptl_absorpt_process_details
;
CrysAlis PRO; Rigaku OD, 2019)
;
_exptl_crystal_colour 'dull dark red'
_exptl_crystal_density_diffrn 1.308
_exptl_crystal_description needle
_exptl_crystal_F_000 1472
_exptl_crystal_size_max 1
_exptl_crystal_size_mid 0.106
_exptl_crystal_size_min 0.061
_refine_diff_density_max 0.251
_refine_diff_density_min -0.227
_refine_ls_extinction_coef 0.00101(15)
_refine_ls_extinction_expression Fc^*^=kFc[1+0.001xFc^2^\l^3^/sin(2\q)]^-1/4^
_refine_ls_extinction_method
;
SHELXL2018 (Sheldrick, 2015<i>b</i>)
;
_refine_ls_goodness_of_fit_ref 1.051
_refine_ls_hydrogen_treatment constr
_refine_ls_matrix_type full
_refine_ls_number_parameters 238
_refine_ls_number_reflns 3518
_refine_ls_number_restraints 0
_refine_ls_restrained_S_all 1.051
_refine_ls_R_factor_all 0.0547
_refine_ls_R_factor_gt 0.0513
_refine_ls_shift/su_max 0.002
_refine_ls_shift/su_mean 0.000
_refine_ls_structure_factor_coef Fsqd
_refine_ls_weighting_details 'w=1/[\s^2^(Fo^2^)+(0.1061P)^2^+0.5262P] where P=(Fo^2^+2Fc^2^)/3'
_refine_ls_weighting_scheme calc
_refine_ls_wR_factor_gt 0.1479
_refine_ls_wR_factor_ref 0.1523
_reflns_number_gt 3113
_reflns_number_total 3518
_reflns_threshold_expression 'I > 2\s(I)'
_cod_data_source_file vp3033sup1.cif
_cod_data_source_block Form_II
_cod_database_code 2312459
_shelx_space_group_comment
;
The symmetry employed for this shelxl refinement is uniquely defined
by the following loop, which should always be used as a source of
symmetry information in preference to the above space-group names.
They are only intended as comments.
;
_shelx_estimated_absorpt_t_min 0.554
_shelx_estimated_absorpt_t_max 0.960

loop_
_space_group_symop_operation_xyz
'x, y, z'
'-x, y, -z+1/2'
'x+1/2, y+1/2, z'
'-x+1/2, y+1/2, -z+1/2'
'-x, -y, -z'
'x, -y, z-1/2'
'-x+1/2, -y+1/2, -z'
'x+1/2, -y+1/2, z-1/2'

loop_
_atom_site_type_symbol
_atom_site_label
_atom_site_fract_x
_atom_site_fract_y
_atom_site_fract_z
_atom_site_U_iso_or_equiv
_atom_site_adp_type
_atom_site_calc_flag
_atom_site_occupancy
_atom_site_disorder_assembly
_atom_site_disorder_group
O O1 0.63730(3) 0.27171(19) 0.83154(5) 0.0592(3) Uani d 1 . .
O O2 0.61174(3) 0.3533(2) 0.53628(5) 0.0612(3) Uani d 1 . .
N N1 0.59659(3) -0.03824(19) 0.77483(5) 0.0443(3) Uani d 1 . .
N N2 0.65393(3) 0.65684(19) 0.59344(6) 0.0464(3) Uani d 1 . .
C C1 0.61464(3) 0.2200(2) 0.69428(6) 0.0399(3) Uani d 1 . .
C C3 0.57628(3) -0.1136(2) 0.70218(6) 0.0409(3) Uani d 1 . .
C C12 0.63529(3) 0.4009(2) 0.67389(6) 0.0404(3) Uani d 1 . .
C C8 0.58551(3) 0.0398(2) 0.65104(6) 0.0408(3) Uani d 1 . .
C C19 0.66452(3) 0.5806(2) 0.71726(6) 0.0425(3) Uani d 1 . .
C C2 0.61876(3) 0.1628(2) 0.77486(6) 0.0427(3) Uani d 1 . .
C C14 0.67413(3) 0.7322(2) 0.66610(7) 0.0428(3) Uani d 1 . .
C C13 0.63096(3) 0.4584(2) 0.59320(6) 0.0441(3) Uani d 1 . .
C C4 0.55074(4) -0.3089(2) 0.68118(7) 0.0498(3) Uani d 1 . .
H H4 0.545783 -0.410194 0.716932 0.060 Uiso calc 1 . .
C C15 0.69986(4) 0.9271(2) 0.68733(8) 0.0524(3) Uani d 1 . .
H H15 0.705352 1.026099 0.651616 0.063 Uiso calc 1 . .
C C9 0.59376(4) -0.1501(2) 0.84255(7) 0.0533(3) Uani d 1 . .
H H9a 0.614651 -0.082747 0.885665 0.064 Uiso calc 1 . .
H H9b 0.598716 -0.324246 0.840964 0.064 Uiso calc 1 . .
C C5 0.53267(4) -0.3505(3) 0.60557(8) 0.0567(4) Uani d 1 . .
H H5 0.515196 -0.482301 0.589425 0.068 Uiso calc 1 . .
C C20 0.65649(4) 0.7721(3) 0.52599(8) 0.0553(3) Uani d 1 . .
H H20a 0.653714 0.947611 0.530119 0.066 Uiso calc 1 . .
H H20b 0.634229 0.715933 0.483179 0.066 Uiso calc 1 . .
C C18 0.68318(4) 0.6282(3) 0.79280(7) 0.0562(4) Uani d 1 . .
H H18 0.678186 0.528895 0.828967 0.067 Uiso calc 1 . .
C C21 0.69528(4) 0.7197(3) 0.51183(8) 0.0599(4) Uani d 1 . .
H H21a 0.695629 0.808848 0.467433 0.072 Uiso calc 1 . .
H H21b 0.717537 0.778549 0.554199 0.072 Uiso calc 1 . .
C C16 0.71731(4) 0.9719(3) 0.76299(9) 0.0573(4) Uani d 1 . .
H H16 0.734693 1.104116 0.779136 0.069 Uiso calc 1 . .
C C7 0.56636(4) -0.0063(3) 0.57552(7) 0.0583(4) Uani d 1 . .
H H7 0.571152 0.093440 0.539268 0.070 Uiso calc 1 . .
C C17 0.70924(4) 0.8234(3) 0.81446(8) 0.0620(4) Uani d 1 . .
H H17 0.721639 0.854567 0.865511 0.074 Uiso calc 1 . .
C C6 0.54018(4) -0.2000(3) 0.55412(8) 0.0643(4) Uani d 1 . .
H H6 0.527256 -0.229012 0.503099 0.077 Uiso calc 1 . .
C C10 0.55374(5) -0.1129(3) 0.85314(8) 0.0595(4) Uani d 1 . .
H H10a 0.533327 -0.198164 0.813272 0.071 Uiso calc 1 . .
H H10b 0.554550 -0.186347 0.900585 0.071 Uiso calc 1 . .
C C22 0.70128(5) 0.4536(3) 0.50062(9) 0.0657(4) Uani d 1 . .
H H22a 0.678971 0.393025 0.459609 0.099 Uiso calc 1 . .
H H22b 0.702922 0.365674 0.545738 0.099 Uiso calc 1 . .
H H22c 0.725787 0.431252 0.489311 0.099 Uiso calc 1 . .
C C11 0.54160(6) 0.1482(3) 0.85300(10) 0.0745(5) Uani d 1 . .
H H11a 0.540499 0.222691 0.806111 0.112 Uiso calc 1 . .
H H11b 0.560937 0.232889 0.893774 0.112 Uiso calc 1 . .
H H11c 0.515533 0.157367 0.859010 0.112 Uiso calc 1 . .

loop_
_atom_site_aniso_label
_atom_site_aniso_U_11
_atom_site_aniso_U_22
_atom_site_aniso_U_33
_atom_site_aniso_U_12
_atom_site_aniso_U_13
_atom_site_aniso_U_23
O1 0.0704(6) 0.0688(6) 0.0370(5) -0.0232(5) 0.0155(4) -0.0157(4)
O2 0.0734(6) 0.0706(6) 0.0389(5) -0.0244(5) 0.0175(4) -0.0125(4)
N1 0.0477(5) 0.0472(6) 0.0369(5) -0.0041(4) 0.0121(4) -0.0052(4)
N2 0.0477(6) 0.0458(6) 0.0428(5) -0.0025(4) 0.0109(4) -0.0008(4)
C1 0.0353(5) 0.0495(6) 0.0360(5) -0.0022(4) 0.0133(4) -0.0120(4)
C3 0.0367(5) 0.0431(6) 0.0418(6) 0.0019(4) 0.0116(5) -0.0101(5)
C12 0.0357(5) 0.0492(6) 0.0368(5) -0.0018(4) 0.0127(4) -0.0119(4)
C8 0.0353(5) 0.0495(6) 0.0392(6) -0.0031(4) 0.0145(4) -0.0123(5)
C19 0.0339(5) 0.0488(6) 0.0458(6) -0.0018(4) 0.0146(5) -0.0129(5)
C2 0.0413(6) 0.0492(6) 0.0381(6) -0.0026(5) 0.0135(5) -0.0097(5)
C14 0.0366(5) 0.0406(6) 0.0490(6) 0.0040(4) 0.0110(5) -0.0061(5)
C13 0.0435(6) 0.0487(6) 0.0407(6) -0.0020(5) 0.0147(5) -0.0065(5)
C4 0.0509(7) 0.0448(6) 0.0528(7) -0.0048(5) 0.0155(6) -0.0076(5)
C15 0.0483(7) 0.0410(6) 0.0633(8) -0.0017(5) 0.0121(6) -0.0028(5)
C9 0.0627(8) 0.0504(7) 0.0414(6) -0.0034(6) 0.0097(5) 0.0033(5)
C5 0.0521(7) 0.0577(8) 0.0586(8) -0.0152(6) 0.0161(6) -0.0209(6)
C20 0.0611(8) 0.0486(7) 0.0498(7) -0.0004(6) 0.0096(6) 0.0095(5)
C18 0.0485(7) 0.0756(9) 0.0454(7) -0.0186(6) 0.0167(5) -0.0175(6)
C21 0.0626(8) 0.0685(9) 0.0475(7) -0.0128(7) 0.0166(6) 0.0108(6)
C16 0.0461(7) 0.0512(7) 0.0699(9) -0.0088(5) 0.0125(6) -0.0165(6)
C7 0.0562(7) 0.0798(10) 0.0390(6) -0.0240(7) 0.0159(5) -0.0161(6)
C17 0.0510(7) 0.0780(10) 0.0540(7) -0.0191(7) 0.0130(6) -0.0240(7)
C6 0.0608(8) 0.0847(10) 0.0450(7) -0.0269(7) 0.0144(6) -0.0250(7)
C10 0.0691(9) 0.0686(9) 0.0432(6) -0.0131(7) 0.0219(6) 0.0024(6)
C22 0.0649(8) 0.0777(10) 0.0577(8) 0.0049(7) 0.0245(7) 0.0069(7)
C11 0.0768(10) 0.0855(11) 0.0705(10) 0.0061(9) 0.0368(8) -0.0027(8)

loop_
_atom_type_symbol
_atom_type_description
_atom_type_scat_dispersion_real
_atom_type_scat_dispersion_imag
_atom_type_scat_source
C C 0.0181 0.0091 'International Tables Vol C Tables 4.2.6.8 and 6.1.1.4'
H H 0.0000 0.0000 'International Tables Vol C Tables 4.2.6.8 and 6.1.1.4'
N N 0.0311 0.0180 'International Tables Vol C Tables 4.2.6.8 and 6.1.1.4'
O O 0.0492 0.0322 'International Tables Vol C Tables 4.2.6.8 and 6.1.1.4'

loop_
_geom_angle_atom_site_label_1
_geom_angle_atom_site_label_2
_geom_angle_atom_site_label_3
_geom_angle_site_symmetry_1
_geom_angle_site_symmetry_3
_geom_angle
_geom_angle_publ_flag
C3 N1 C9 . . 125.64(10) ?
C2 N1 C3 . . 110.82(10) ?
C2 N1 C9 . . 123.50(10) ?
C14 N2 C20 . . 125.36(11) ?
C13 N2 C14 . . 110.82(10) ?
C13 N2 C20 . . 123.81(10) ?
C12 C1 C8 . . 132.67(10) ?
C12 C1 C2 . . 123.55(10) ?
C8 C1 C2 . . 103.77(10) ?
N1 C3 C8 . . 109.96(10) ?
C4 C3 N1 . . 126.62(12) ?
C4 C3 C8 . . 123.41(11) ?
C1 C12 C19 . . 132.58(10) ?
C1 C12 C13 . . 123.42(10) ?
C19 C12 C13 . . 103.99(10) ?
C3 C8 C1 . . 107.56(9) ?
C7 C8 C1 . . 135.38(11) ?
C7 C8 C3 . . 117.06(11) ?
C14 C19 C12 . . 107.46(10) ?
C18 C19 C12 . . 135.31(12) ?
C18 C19 C14 . . 117.24(11) ?
O1 C2 N1 . . 123.17(11) ?
O1 C2 C1 . . 129.10(12) ?
N1 C2 C1 . . 107.71(9) ?
N2 C14 C19 . . 110.11(10) ?
C15 C14 N2 . . 126.63(12) ?
C15 C14 C19 . . 123.26(12) ?
O2 C13 N2 . . 123.02(11) ?
O2 C13 C12 . . 129.43(12) ?
N2 C13 C12 . . 107.54(9) ?
C3 C4 H4 . . 121.1 ?
C3 C4 C5 . . 117.75(13) ?
C5 C4 H4 . . 121.1 ?
C14 C15 H15 . . 121.0 ?
C14 C15 C16 . . 117.91(13) ?
C16 C15 H15 . . 121.0 ?
N1 C9 H9a . . 108.9 ?
N1 C9 H9b . . 108.9 ?
N1 C9 C10 . . 113.50(11) ?
H9a C9 H9b . . 107.7 ?
C10 C9 H9a . . 108.9 ?
C10 C9 H9b . . 108.9 ?
C4 C5 H5 . . 119.9 ?
C6 C5 C4 . . 120.29(12) ?
C6 C5 H5 . . 119.9 ?
N2 C20 H20a . . 108.9 ?
N2 C20 H20b . . 108.9 ?
N2 C20 C21 . . 113.22(11) ?
H20a C20 H20b . . 107.7 ?
C21 C20 H20a . . 108.9 ?
C21 C20 H20b . . 108.9 ?
C19 C18 H18 . . 120.1 ?
C17 C18 C19 . . 119.70(13) ?
C17 C18 H18 . . 120.1 ?
C20 C21 H21a . . 109.0 ?
C20 C21 H21b . . 109.0 ?
H21a C21 H21b . . 107.8 ?
C22 C21 C20 . . 112.92(12) ?
C22 C21 H21a . . 109.0 ?
C22 C21 H21b . . 109.0 ?
C15 C16 H16 . . 119.9 ?
C17 C16 C15 . . 120.19(12) ?
C17 C16 H16 . . 119.9 ?
C8 C7 H7 . . 120.1 ?
C6 C7 C8 . . 119.72(13) ?
C6 C7 H7 . . 120.1 ?
C18 C17 H17 . . 119.2 ?
C16 C17 C18 . . 121.66(13) ?
C16 C17 H17 . . 119.2 ?
C5 C6 C7 . . 121.72(13) ?
C5 C6 H6 . . 119.1 ?
C7 C6 H6 . . 119.1 ?
C9 C10 H10a . . 108.7 ?
C9 C10 H10b . . 108.7 ?
H10a C10 H10b . . 107.6 ?
C11 C10 C9 . . 114.26(13) ?
C11 C10 H10a . . 108.7 ?
C11 C10 H10b . . 108.7 ?
C21 C22 H22a . . 109.5 ?
C21 C22 H22b . . 109.5 ?
C21 C22 H22c . . 109.5 ?
H22a C22 H22b . . 109.5 ?
H22a C22 H22c . . 109.5 ?
H22b C22 H22c . . 109.5 ?
C10 C11 H11a . . 109.5 ?
C10 C11 H11b . . 109.5 ?
C10 C11 H11c . . 109.5 ?
H11a C11 H11b . . 109.5 ?
H11a C11 H11c . . 109.5 ?
H11b C11 H11c . . 109.5 ?

loop_
_geom_bond_atom_site_label_1
_geom_bond_atom_site_label_2
_geom_bond_site_symmetry_2
_geom_bond_distance
_geom_bond_publ_flag
O1 C2 . 1.2201(14) ?
O2 C13 . 1.2196(15) ?
N1 C3 . 1.3944(14) ?
N1 C2 . 1.3608(16) ?
N1 C9 . 1.4599(16) ?
N2 C14 . 1.3938(15) ?
N2 C13 . 1.3651(16) ?
N2 C20 . 1.4599(17) ?
C1 C12 . 1.3679(18) ?
C1 C8 . 1.4757(15) ?
C1 C2 . 1.5222(15) ?
C3 C8 . 1.4064(17) ?
C3 C4 . 1.3810(17) ?
C12 C19 . 1.4763(15) ?
C12 C13 . 1.5226(16) ?
C8 C7 . 1.3944(16) ?
C19 C14 . 1.4068(18) ?
C19 C18 . 1.3938(16) ?
C14 C15 . 1.3839(17) ?
C4 H4 . 0.9400 ?
C4 C5 . 1.3864(18) ?
C15 H15 . 0.9400 ?
C15 C16 . 1.388(2) ?
C9 H9a . 0.9800 ?
C9 H9b . 0.9800 ?
C9 C10 . 1.513(2) ?
C5 H5 . 0.9400 ?
C5 C6 . 1.374(2) ?
C20 H20a . 0.9800 ?
C20 H20b . 0.9800 ?
C20 C21 . 1.515(2) ?
C18 H18 . 0.9400 ?
C18 C17 . 1.3923(19) ?
C21 H21a . 0.9800 ?
C21 H21b . 0.9800 ?
C21 C22 . 1.510(2) ?
C16 H16 . 0.9400 ?
C16 C17 . 1.376(2) ?
C7 H7 . 0.9400 ?
C7 C6 . 1.3876(19) ?
C17 H17 . 0.9400 ?
C6 H6 . 0.9400 ?
C10 H10a . 0.9800 ?
C10 H10b . 0.9800 ?
C10 C11 . 1.505(2) ?
C22 H22a . 0.9700 ?
C22 H22b . 0.9700 ?
C22 H22c . 0.9700 ?
C11 H11a . 0.9700 ?
C11 H11b . 0.9700 ?
C11 H11c . 0.9700 ?

loop_
_geom_torsion_atom_site_label_1
_geom_torsion_atom_site_label_2
_geom_torsion_atom_site_label_3
_geom_torsion_atom_site_label_4
_geom_torsion_site_symmetry_1
_geom_torsion_site_symmetry_2
_geom_torsion_site_symmetry_3
_geom_torsion_site_symmetry_4
_geom_torsion
_geom_torsion_publ_flag
N1 C3 C8 C1 . . . . 1.87(13) ?
N1 C3 C8 C7 . . . . -177.73(10) ?
N1 C3 C4 C5 . . . . 178.52(11) ?
N1 C9 C10 C11 . . . . -55.90(16) ?
N2 C14 C15 C16 . . . . -179.64(11) ?
N2 C20 C21 C22 . . . . 61.62(16) ?
C1 C12 C19 C14 . . . . -176.47(12) ?
C1 C12 C19 C18 . . . . 3.4(2) ?
C1 C12 C13 O2 . . . . -4.8(2) ?
C1 C12 C13 N2 . . . . 176.40(11) ?
C1 C8 C7 C6 . . . . 179.22(13) ?
C3 N1 C2 O1 . . . . 175.40(11) ?
C3 N1 C2 C1 . . . . -3.32(13) ?
C3 N1 C9 C10 . . . . -69.30(16) ?
C3 C8 C7 C6 . . . . -1.3(2) ?
C3 C4 C5 C6 . . . . -0.2(2) ?
C12 C1 C8 C3 . . . . 175.66(12) ?
C12 C1 C8 C7 . . . . -4.8(2) ?
C12 C1 C2 O1 . . . . 6.3(2) ?
C12 C1 C2 N1 . . . . -175.13(11) ?
C12 C19 C14 N2 . . . . -1.71(12) ?
C12 C19 C14 C15 . . . . 177.86(10) ?
C12 C19 C18 C17 . . . . -178.21(13) ?
C8 C1 C12 C19 . . . . -179.78(11) ?
C8 C1 C12 C13 . . . . 1.1(2) ?
C8 C1 C2 O1 . . . . -174.38(12) ?
C8 C1 C2 N1 . . . . 4.25(12) ?
C8 C3 C4 C5 . . . . -1.68(19) ?
C8 C7 C6 C5 . . . . -0.5(2) ?
C19 C12 C13 O2 . . . . 175.91(13) ?
C19 C12 C13 N2 . . . . -2.91(12) ?
C19 C14 C15 C16 . . . . 0.87(18) ?
C19 C18 C17 C16 . . . . -0.2(2) ?
C2 N1 C3 C8 . . . . 0.99(13) ?
C2 N1 C3 C4 . . . . -179.19(11) ?
C2 N1 C9 C10 . . . . 108.04(14) ?
C2 C1 C12 C19 . . . . -0.6(2) ?
C2 C1 C12 C13 . . . . -179.70(10) ?
C2 C1 C8 C3 . . . . -3.63(12) ?
C2 C1 C8 C7 . . . . 175.86(14) ?
C14 N2 C13 O2 . . . . -176.90(12) ?
C14 N2 C13 C12 . . . . 2.01(13) ?
C14 N2 C20 C21 . . . . 74.72(16) ?
C14 C19 C18 C17 . . . . 1.68(19) ?
C14 C15 C16 C17 . . . . 0.7(2) ?
C13 N2 C14 C19 . . . . -0.23(13) ?
C13 N2 C14 C15 . . . . -179.78(11) ?
C13 N2 C20 C21 . . . . -105.42(14) ?
C13 C12 C19 C14 . . . . 2.74(12) ?
C13 C12 C19 C18 . . . . -177.36(14) ?
C4 C3 C8 C1 . . . . -177.96(10) ?
C4 C3 C8 C7 . . . . 2.44(18) ?
C4 C5 C6 C7 . . . . 1.3(2) ?
C15 C16 C17 C18 . . . . -1.1(2) ?
C9 N1 C3 C8 . . . . 178.61(11) ?
C9 N1 C3 C4 . . . . -1.56(19) ?
C9 N1 C2 O1 . . . . -2.29(19) ?
C9 N1 C2 C1 . . . . 178.99(11) ?
C20 N2 C14 C19 . . . . 179.65(11) ?
C20 N2 C14 C15 . . . . 0.10(19) ?
C20 N2 C13 O2 . . . . 3.22(19) ?
C20 N2 C13 C12 . . . . -177.87(11) ?
C18 C19 C14 N2 . . . . 178.38(10) ?
C18 C19 C14 C15 . . . . -2.06(17) ?

_cod_database_fobs_code 2312459
